data_1556945
loop_
_publ_author_name
'Aldrich, Kelly E.'
'Kansal, Dhwani'
'Odom, Aaron L.'

_publ_section_title
;
 Catalyst design insights from modelling a titanium-catalyzed
 multicomponent reaction.
;
_journal_issue 0
_journal_name_full 'Faraday discussions'
_journal_page_first 208
_journal_page_last 230
_journal_paper_doi 10.1039/c9fd00033j
_journal_volume 220
_journal_year 2019
_chemical_formula_moiety 'C40 H48 Br4 O4 Ti, 0.5(C8)'
_chemical_formula_sum 'C44 H48 Br4 O4 Ti'
_chemical_formula_weight 1008.35
_space_group_crystal_system tetragonal
_space_group_IT_number 88
_space_group_name_Hall '-I 4ad'
_space_group_name_H-M_alt 'I 41/a :2'
_symmetry_Int_Tables_number 88
_atom_sites_solution_primary dual
_audit_creation_date 2019-03-30
_audit_creation_method
;
Olex2 1.2
(compiled 2018.05.29 svn.r3508 for OlexSys, GUI svn.r5506)
;
_audit_update_record
;
2019-04-03 deposited with the CCDC.	2019-05-07 downloaded from the CCDC.
;
_cell_angle_alpha 90
_cell_angle_beta 90
_cell_angle_gamma 90
_cell_formula_units_Z 4
_cell_length_a 22.370(3)
_cell_length_b 22.370(3)
_cell_length_c 9.5963(14)
_cell_measurement_reflns_used 4264
_cell_measurement_temperature 173(2)
_cell_measurement_theta_max 23.76
_cell_measurement_theta_min 2.31
_cell_volume 4802.2(11)
_computing_cell_refinement 'SAINT v8.34A (Bruker, 2013)'
_computing_data_collection 'COSMO (BRUKER, V1.61, 2009)'
_computing_data_reduction 'SAINT v8.34A (Bruker, 2013)'
_computing_molecular_graphics 'Olex2 (Dolomanov et al., 2009)'
_computing_publication_material 'Olex2 (Dolomanov et al., 2009)'
_computing_structure_refinement 'olex2.refine (Bourhis et al., 2015)'
_computing_structure_solution 'XT (Sheldrick, 2015)'
_diffrn_ambient_temperature 173.15
_diffrn_detector_area_resol_mean 8.36
_diffrn_measured_fraction_theta_full 1.0000
_diffrn_measured_fraction_theta_max 1.0000
_diffrn_measurement_device_type 'Bruker APEX-II CCD'
_diffrn_measurement_method \w
_diffrn_radiation_monochromator graphite
_diffrn_radiation_type 'Mo K\a'
_diffrn_radiation_wavelength 0.71073
_diffrn_reflns_av_R_equivalents 0.0837
_diffrn_reflns_av_unetI/netI 0.0502
_diffrn_reflns_limit_h_max 27
_diffrn_reflns_limit_h_min -27
_diffrn_reflns_limit_k_max 27
_diffrn_reflns_limit_k_min -27
_diffrn_reflns_limit_l_max 11
_diffrn_reflns_limit_l_min -11
_diffrn_reflns_number 19286
_diffrn_reflns_theta_full 25.6731
_diffrn_reflns_theta_max 25.67
_diffrn_reflns_theta_min 1.82
_diffrn_source 'sealed tube'
_diffrn_standards_number 0
_exptl_absorpt_coefficient_mu 3.542
_exptl_absorpt_correction_T_max 0.7453
_exptl_absorpt_correction_T_min 0.4745
_exptl_absorpt_correction_type multi-scan
_exptl_absorpt_process_details
'SADABS-2014/5 (Bruker,2014/5) was used for absorption correction. wR2(int) was 0.1366 before and 0.0631 after correction. The Ratio of minimum to maximum transmission is 0.6367. The \l/2 correction factor is 0.00150.'
_exptl_crystal_colour yellow
_exptl_crystal_colour_primary yellow
_exptl_crystal_density_diffrn 1.3947
_exptl_crystal_description block
_exptl_crystal_F_000 2021.6064
_exptl_crystal_size_max 0.493
_exptl_crystal_size_mid 0.206
_exptl_crystal_size_min 0.163
_refine_diff_density_max 1.0492
_refine_diff_density_min -0.5954
_refine_diff_density_rms 0.1415
_refine_ls_d_res_high 0.8203
_refine_ls_d_res_low 11.1849
_refine_ls_goodness_of_fit_ref 1.0431
_refine_ls_hydrogen_treatment constr
_refine_ls_matrix_type full
_refine_ls_number_constraints 18
_refine_ls_number_parameters 122
_refine_ls_number_reflns 2281
_refine_ls_number_restraints 0
_refine_ls_restrained_S_all 1.0431
_refine_ls_R_factor_all 0.0889
_refine_ls_R_factor_gt 0.0557
_refine_ls_shift/su_max 0.0000
_refine_ls_shift/su_mean 0.0000
_refine_ls_structure_factor_coef Fsqd
_refine_ls_weighting_details 'w=1/[\s^2^(Fo^2^)+(0.1005P)^2^+9.6946P] where P=(Fo^2^+2Fc^2^)/3'
_refine_ls_weighting_scheme calc
_refine_ls_wR_factor_gt 0.1627
_refine_ls_wR_factor_ref 0.1847
_reflns_Friedel_coverage 0.0
_reflns_limit_h_max 27
_reflns_limit_h_min 0
_reflns_limit_k_max 27
_reflns_limit_k_min 0
_reflns_limit_l_max 11
_reflns_limit_l_min 0
_reflns_number_gt 1560
_reflns_number_total 2281
_reflns_threshold_expression I>=2u(I)
_cod_data_source_file c9fd00033j2.cif
_cod_data_source_block final
_cod_depositor_comments
;
The following automatic conversions were performed:

data item '_exptl_absorpt_correction_type' value 'Multi-scan' was
changed to 'multi-scan' in accordance with the
/home/data/users/saulius/crontab/automatic-downloads/current/RSC/lib/dictionaries/cif_core.dic
dictionary named 'cif_core.dic' version 2.4.2 last updated on
2011-04-26.

Automatic conversion script
Id: cif_fix_values 7556 2019-12-06 15:28:31Z antanas 
;
_cod_original_cell_volume 4802.0(12)
_cod_original_sg_symbol_H-M 'I 41/a'
_cod_database_code 1556945
_olex2_refinement_description
;
1. Fixed Uiso
 At 1.2 times of:
  All C(H) groups
 At 1.5 times of:
  All C(H,H,H) groups
2. Others
 Fixed Sof: C12(0.5) C11(0.5)
3.a Aromatic/amide H refined with riding coordinates:
 C5(H5), C3(H3), C2(H2)
3.b Idealised Me refined as rotating group:
 C10(H10a,H10b,H10c), C8(H8a,H8b,H8c), C9(H9a,H9b,H9c)
;
_olex2_diffrn_ambient_temperature_device 'Oxford Cryosystems'
_olex2_submission_special_instructions 'No special instructions were received'

loop_
_space_group_symop_id
_space_group_symop_operation_xyz
1 x,y,z
2 -y+1/4,x+3/4,z+3/4
3 y+1/4,-x+1/4,z+1/4
4 -x,-y+1/2,z
5 -x,-y,-z
6 y-1/4,-x-3/4,-z-3/4
7 -y-1/4,x-1/4,-z-1/4
8 x,y-1/2,-z
9 x+1/2,y+1/2,z+1/2
10 -y+3/4,x+5/4,z+5/4
11 y+3/4,-x+3/4,z+3/4
12 -x+1/2,-y+1,z+1/2
13 -x+1/2,-y+1/2,-z+1/2
14 y+1/4,-x-1/4,-z-1/4
15 -y+1/4,x+1/4,-z+1/4
16 x+1/2,y,-z+1/2

loop_
_atom_site_label
_atom_site_type_symbol
_atom_site_fract_x
_atom_site_fract_y
_atom_site_fract_z
_atom_site_U_iso_or_equiv
_atom_site_adp_type
_atom_site_occupancy
_atom_site_site_symmetry_order
_atom_site_refinement_flags_posn
_atom_site_refinement_flags_adp
_atom_site_refinement_flags_occupancy
Br1 Br 0.66157(4) 0.62132(4) -0.00668(7) 0.0781(4) Uani 1.000000 1 . . .
Ti1 Ti 0.5 0.75 0.625 0.0332(4) Uani 1.000000 4 S T P
O1 O 0.55873(15) 0.72277(18) 0.5182(4) 0.0501(10) Uani 1.000000 1 . . .
C6 C 0.6463(2) 0.6955(2) 0.3897(5) 0.0338(11) Uani 1.000000 1 . . .
C1 C 0.5837(2) 0.6992(2) 0.4009(5) 0.0371(11) Uani 1.000000 1 . . .
C5 C 0.6674(2) 0.6714(2) 0.2653(5) 0.0395(12) Uani 1.000000 1 . . .
H5 H 0.7094(2) 0.6678(2) 0.2520(5) 0.0474(14) Uiso 1.000000 1 R . .
C7 C 0.6888(2) 0.7178(3) 0.5039(5) 0.0424(13) Uani 1.000000 1 . . .
C3 C 0.5680(2) 0.6568(2) 0.1742(6) 0.0429(13) Uani 1.000000 1 . . .
H3 H 0.5421(2) 0.6440(2) 0.1016(6) 0.0515(15) Uiso 1.000000 1 R . .
C2 C 0.5455(2) 0.6801(2) 0.2964(6) 0.0417(12) Uani 1.000000 1 . . .
H2 H 0.5035(2) 0.6831(2) 0.3091(6) 0.0500(15) Uiso 1.000000 1 R . .
C4 C 0.6295(2) 0.6526(2) 0.1606(5) 0.0443(13) Uani 1.000000 1 . . .
C10 C 0.7547(2) 0.7070(3) 0.4655(6) 0.0571(16) Uani 1.000000 1 . . .
H10a H 0.7621(5) 0.6640(3) 0.458(4) 0.086(2) Uiso 1.000000 1 GR . .
H10b H 0.7636(5) 0.7264(15) 0.376(2) 0.086(2) Uiso 1.000000 1 GR . .
H10c H 0.7805(2) 0.7239(16) 0.538(2) 0.086(2) Uiso 1.000000 1 GR . .
C8 C 0.6797(3) 0.7854(3) 0.5249(7) 0.0591(16) Uani 1.000000 1 . . .
H8a H 0.6884(19) 0.8064(3) 0.4376(14) 0.089(2) Uiso 1.000000 1 GR . .
H8b H 0.6382(6) 0.7930(3) 0.552(4) 0.089(2) Uiso 1.000000 1 GR . .
H8c H 0.7066(14) 0.7997(5) 0.598(3) 0.089(2) Uiso 1.000000 1 GR . .
C9 C 0.6770(3) 0.6837(3) 0.6391(6) 0.0610(17) Uani 1.000000 1 . . .
H9a H 0.6359(7) 0.6910(16) 0.670(2) 0.092(3) Uiso 1.000000 1 GR . .
H9b H 0.6828(19) 0.6408(4) 0.6231(13) 0.092(3) Uiso 1.000000 1 GR . .
H9c H 0.7049(13) 0.6974(14) 0.7112(14) 0.092(3) Uiso 1.000000 1 GR . .
C12 C 0.7187(8) 0.5012(8) 0.456(2) 0.096(5) Uiso 0.500000 1 . . .
C11 C 0.7214(7) 0.5073(8) 0.2855(19) 0.091(5) Uiso 0.500000 1 . . .

loop_
_atom_site_aniso_label
_atom_site_aniso_U_11
_atom_site_aniso_U_22
_atom_site_aniso_U_33
_atom_site_aniso_U_12
_atom_site_aniso_U_13
_atom_site_aniso_U_23
Br1 0.0933(6) 0.0930(6) 0.0480(4) -0.0238(4) 0.0188(3) -0.0190(3)
Ti1 0.0289(6) 0.0289(6) 0.0420(10) -0.000000 -0.000000 0.000000
O1 0.0285(19) 0.065(3) 0.057(2) 0.0035(17) 0.0036(16) -0.0161(19)
C6 0.031(2) 0.034(2) 0.036(3) 0.001(2) -0.002(2) 0.008(2)
C1 0.027(2) 0.038(3) 0.046(3) 0.004(2) -0.004(2) -0.000(2)
C5 0.036(3) 0.042(3) 0.040(3) 0.001(2) 0.008(2) 0.007(2)
C7 0.026(3) 0.061(3) 0.040(3) -0.004(2) -0.003(2) 0.002(2)
C3 0.056(3) 0.028(3) 0.045(3) -0.007(2) -0.015(3) 0.008(2)
C2 0.031(3) 0.039(3) 0.056(3) 0.002(2) -0.011(2) -0.001(2)
C4 0.057(3) 0.041(3) 0.035(3) -0.002(3) 0.006(2) 0.001(2)
C10 0.027(3) 0.083(5) 0.061(4) 0.003(3) -0.005(3) 0.003(3)
C8 0.041(3) 0.065(4) 0.071(4) -0.002(3) -0.013(3) -0.013(3)
C9 0.047(3) 0.092(5) 0.044(3) -0.006(3) -0.009(3) 0.012(3)

loop_
_atom_type_symbol
_atom_type_scat_dispersion_real
_atom_type_scat_dispersion_imag
_atom_type_scat_Cromer_Mann_a1
_atom_type_scat_Cromer_Mann_a2
_atom_type_scat_Cromer_Mann_a3
_atom_type_scat_Cromer_Mann_a4
_atom_type_scat_Cromer_Mann_b1
_atom_type_scat_Cromer_Mann_b2
_atom_type_scat_Cromer_Mann_b3
_atom_type_scat_Cromer_Mann_b4
_atom_type_scat_Cromer_Mann_c
_atom_type_scat_source
_atom_type_scat_dispersion_source
H 0.00000 0.00000 0.49300 0.32291 0.14019 0.04081 10.51090 26.12570 3.14236 57.79970 0.0030380000826 'International Tables Volume C Table 6.1.1.4 (pp. 500-502)' 'Henke, Gullikson and Davis, At. Data and Nucl. Data Tables, 1993, 54, 2'
C 0.00347 0.00161 2.31000 1.02000 1.58860 0.86500 20.84390 10.20750 0.56870 51.65120 0.215599998832 'International Tables Volume C Table 6.1.1.4 (pp. 500-502)' 'Henke, Gullikson and Davis, At. Data and Nucl. Data Tables, 1993, 54, 2'
Br -0.28346 2.55990 17.17890 5.23580 5.63770 3.98510 2.17230 16.57960 0.26090 41.43280 2.95569992065 'International Tables Volume C Table 6.1.1.4 (pp. 500-502)' 'Henke, Gullikson and Davis, At. Data and Nucl. Data Tables, 1993, 54, 2'
O 0.01158 0.00611 3.04850 2.28680 1.54630 0.86700 13.27710 5.70110 0.32390 32.90890 0.250800013542 'International Tables Volume C Table 6.1.1.4 (pp. 500-502)' 'Henke, Gullikson and Davis, At. Data and Nucl. Data Tables, 1993, 54, 2'
Ti 0.29130 0.45317 9.75950 7.35580 1.69910 1.90210 7.85080 0.50000 35.63380 116.10500 1.28069996834 'International Tables Volume C Table 6.1.1.4 (pp. 500-502)' 'Henke, Gullikson and Davis, At. Data and Nucl. Data Tables, 1993, 54, 2'

loop_
_geom_angle_atom_site_label_1
_geom_angle_atom_site_label_2
_geom_angle_atom_site_label_3
_geom_angle
_geom_angle_site_symmetry_1
_geom_angle_site_symmetry_3
O1 Ti1 O1 109.50(13) . 6_577
O1 Ti1 O1 109.50(12) 4_665 6_577
O1 Ti1 O1 109.4(2) 4_665 .
O1 Ti1 O1 109.50(13) 15_656 .
O1 Ti1 O1 109.4(2) 15_656 6_577
O1 Ti1 O1 109.50(13) 4_665 15_656
C1 O1 Ti1 156.0(3) . 15_656
C5 C6 C1 115.2(4) . .
C7 C6 C1 122.9(4) . .
C7 C6 C5 121.9(4) . .
C6 C1 O1 119.6(4) . .
C2 C1 O1 117.7(4) . .
C2 C1 C6 122.7(5) . .
H5 C5 C6 118.9(3) . .
C4 C5 C6 122.2(5) . .
C4 C5 H5 118.9(3) . .
C10 C7 C6 111.8(4) . .
C8 C7 C6 109.3(4) . .
C8 C7 C10 108.3(5) . .
C9 C7 C6 109.7(4) . .
C9 C7 C10 106.9(5) . .
C9 C7 C8 110.9(5) . .
C2 C3 H3 121.0(3) . .
C4 C3 H3 121.0(3) . .
C4 C3 C2 117.9(5) . .
C3 C2 C1 120.5(5) . .
H2 C2 C1 119.8(3) . .
H2 C2 C3 119.8(3) . .
C5 C4 Br1 119.7(4) . .
C3 C4 Br1 118.8(4) . .
C3 C4 C5 121.5(5) . .
H10a C10 C7 109.5 . .
H10b C10 C7 109.5 . .
H10b C10 H10a 109.5 . .
H10c C10 C7 109.5 . .
H10c C10 H10a 109.5 . .
H10c C10 H10b 109.5 . .
H8a C8 C7 109.5 . .
H8b C8 C7 109.5 . .
H8b C8 H8a 109.5 . .
H8c C8 C7 109.5 . .
H8c C8 H8a 109.5 . .
H8c C8 H8b 109.5 . .
H9a C9 C7 109.5 . .
H9b C9 C7 109.5 . .
H9b C9 H9a 109.5 . .
H9c C9 C7 109.5 . .
H9c C9 H9a 109.5 . .
H9c C9 H9b 109.5 . .

loop_
_geom_bond_atom_site_label_1
_geom_bond_atom_site_label_2
_geom_bond_distance
_geom_bond_site_symmetry_2
Br1 C4 1.893(5) .
Ti1 O1 1.774(3) 4_665
Ti1 O1 1.774(3) 15_656
Ti1 O1 1.774(3) 6_577
Ti1 O1 1.774(3) .
O1 C1 1.362(6) .
C6 C1 1.408(6) .
C6 C5 1.393(7) .
C6 C7 1.535(7) .
C1 C2 1.385(7) .
C5 H5 0.9500 .
C5 C4 1.381(7) .
C7 C10 1.539(7) .
C7 C8 1.538(8) .
C7 C9 1.528(8) .
C3 H3 0.9500 .
C3 C2 1.379(8) .
C3 C4 1.385(7) .
C2 H2 0.9500 .
C10 H10a 0.9800 .
C10 H10b 0.9800 .
C10 H10c 0.9800 .
C8 H8a 0.9800 .
C8 H8b 0.9800 .
C8 H8c 0.9800 .
C9 H9a 0.9800 .
C9 H9b 0.9800 .
C9 H9c 0.9800 .
C12 C11 1.31(2) 3_565
C12 C11 1.64(3) .
